data_7230300
loop_
_publ_author_name
'Sun, Dong-Mei'
'An, Fa-Liang'
'Wei, Shan-Shan'
'Zhang, Yan-Qiu'
'Wang, Xiao-Bing'
'Luo, Jun'
'Kong, Ling-Yi'

_publ_section_title
;
 Cipadessains A--K, eleven limonoids from the fruits of Cipadessa
 cinerascens
;
_journal_issue 19
_journal_name_full 'RSC Advances'
_journal_page_first 10437
_journal_paper_doi 10.1039/C8RA00728D
_journal_volume 8
_journal_year 2018
_chemical_absolute_configuration ad
_chemical_formula_sum 'C32 H40 O9'
_chemical_formula_weight 568.64
_chemical_name_systematic
;
 ?
;
_space_group_crystal_system orthorhombic
_space_group_IT_number 19
_space_group_name_Hall 'P 2ac 2ab'
_space_group_name_H-M_alt 'P 21 21 21'
_symmetry_space_group_name_Hall 'P 2ac 2ab'
_symmetry_space_group_name_H-M 'P 21 21 21'
_atom_sites_solution_hydrogens geom
_audit_creation_method SHELXL-2013
_audit_update_record
;
2018-01-06 deposited with the CCDC.
2018-02-26 downloaded from the CCDC.
;
_cell_angle_alpha 90
_cell_angle_beta 90
_cell_angle_gamma 90
_cell_formula_units_Z 4
_cell_length_a 11.49100(10)
_cell_length_b 13.49460(10)
_cell_length_c 18.7471(2)
_cell_measurement_reflns_used 16102
_cell_measurement_temperature 290(2)
_cell_measurement_theta_max 71.0400
_cell_measurement_theta_min 4.4850
_cell_volume 2907.05(5)
_computing_cell_refinement 'CrysAlisPro (Rigaku OD, 2015)'
_computing_data_collection 'CrysAlisPro (Rigaku OD, 2015)'
_computing_data_reduction 'CrysAlisPro (Rigaku OD, 2015)'
_computing_molecular_graphics 'Ortep-3 (L. J. Farrugia, 2001)'
_computing_publication_material SHELXL-97
_computing_structure_refinement 'SHELXL-97 (Sheldrick, 1997)'
_computing_structure_solution 'SHELXS-97 (Sheldrick, 1997)'
_diffrn_ambient_temperature 290(2)
_diffrn_detector_area_resol_mean 5.2169
_diffrn_measured_fraction_theta_full 1.000
_diffrn_measured_fraction_theta_max 0.993
_diffrn_measurement_device_type 'SuperNova, Dual, Cu at zero, AtlasS2'
_diffrn_measurement_method '\w scans'
_diffrn_radiation_type CuK\a
_diffrn_radiation_wavelength 1.54184
_diffrn_reflns_av_R_equivalents 0.0242
_diffrn_reflns_av_unetI/netI 0.0160
_diffrn_reflns_Laue_measured_fraction_full 1.000
_diffrn_reflns_Laue_measured_fraction_max 0.993
_diffrn_reflns_limit_h_max 14
_diffrn_reflns_limit_h_min -13
_diffrn_reflns_limit_k_max 16
_diffrn_reflns_limit_k_min -16
_diffrn_reflns_limit_l_max 15
_diffrn_reflns_limit_l_min -22
_diffrn_reflns_number 26163
_diffrn_reflns_point_group_measured_fraction_full 0.999
_diffrn_reflns_point_group_measured_fraction_max 0.985
_diffrn_reflns_theta_full 67.684
_diffrn_reflns_theta_max 71.399
_diffrn_reflns_theta_min 4.036
_diffrn_source 'micro-focus sealed X-ray tube'
_exptl_absorpt_coefficient_mu 0.776
_exptl_absorpt_correction_T_max 1.00000
_exptl_absorpt_correction_T_min 0.61031
_exptl_absorpt_correction_type multi-scan
_exptl_absorpt_process_details
;
CrysAlisPro 1.171.38.46 (Rigaku Oxford Diffraction, 2015)
Empirical absorption correction using spherical harmonics,
 implemented in SCALE3 ABSPACK scaling algorithm.
;
_exptl_crystal_density_diffrn 1.299
_exptl_crystal_description block
_exptl_crystal_F_000 1216
_exptl_crystal_size_max 0.280
_exptl_crystal_size_mid 0.250
_exptl_crystal_size_min 0.200
_refine_diff_density_max 0.237
_refine_diff_density_min -0.164
_refine_diff_density_rms 0.034
_refine_ls_abs_structure_details
;
 Flack x determined using 2125 quotients [(I+)-(I-)]/[(I+)+(I-)]
 (Parsons and Flack (2004), Acta Cryst. A60, s61).
;
_refine_ls_abs_structure_Flack -0.03(5)
_refine_ls_extinction_method none
_refine_ls_goodness_of_fit_ref 1.033
_refine_ls_hydrogen_treatment constr
_refine_ls_matrix_type full
_refine_ls_number_parameters 386
_refine_ls_number_reflns 5564
_refine_ls_number_restraints 6
_refine_ls_restrained_S_all 1.040
_refine_ls_R_factor_all 0.0449
_refine_ls_R_factor_gt 0.0420
_refine_ls_shift/su_max 0.000
_refine_ls_shift/su_mean 0.000
_refine_ls_structure_factor_coef Fsqd
_refine_ls_weighting_details 'w=1/[\s^2^(Fo^2^)+(0.0673P)^2^+0.5290P] where P=(Fo^2^+2Fc^2^)/3'
_refine_ls_weighting_scheme calc
_refine_ls_wR_factor_gt 0.1148
_refine_ls_wR_factor_ref 0.1182
_reflns_Friedel_coverage 0.761
_reflns_Friedel_fraction_full 0.997
_reflns_Friedel_fraction_max 0.974
_reflns_number_gt 5200
_reflns_number_total 5564
_reflns_threshold_expression 'I > 2\s(I)'
_cod_data_source_file c8ra00728d2.cif
_cod_data_source_block shelxl
_cod_database_code 7230300
_shelx_space_group_comment
;
The symmetry employed for this shelxl refinement is uniquely defined
by the following loop, which should always be used as a source of
symmetry information in preference to the above space-group names.
They are only intended as comments.
;
_shelx_estimated_absorpt_t_min 0.812
_shelx_estimated_absorpt_t_max 0.860
_shelxl_version_number 2013-4

loop_
_space_group_symop_operation_xyz
'x, y, z'
'-x+1/2, -y, z+1/2'
'-x, y+1/2, -z+1/2'
'x+1/2, -y+1/2, -z'

loop_
_atom_site_label
_atom_site_type_symbol
_atom_site_fract_x
_atom_site_fract_y
_atom_site_fract_z
_atom_site_U_iso_or_equiv
_atom_site_adp_type
_atom_site_occupancy
_atom_site_site_symmetry_order
_atom_site_calc_flag
_atom_site_refinement_flags_posn
_atom_site_refinement_flags_adp
_atom_site_refinement_flags_occupancy
_atom_site_disorder_assembly
_atom_site_disorder_group
O4 O 0.71823(17) 0.57029(16) 0.53641(11) 0.0549(5) Uani 1 1 d . . . . .
O2 O 0.72286(18) 0.63829(16) 0.75271(12) 0.0611(5) Uani 1 1 d . . . . .
O8 O 0.51426(18) 0.33726(18) 0.64769(11) 0.0616(5) Uani 1 1 d . . . . .
O3 O 0.8560(2) 0.70768(18) 0.82297(12) 0.0680(6) Uani 1 1 d . . . . .
O1 O 1.09079(17) 0.42822(18) 0.54288(12) 0.0645(6) Uani 1 1 d . . . . .
O5 O 0.6889(2) 0.5312(2) 0.42202(11) 0.0706(6) Uani 1 1 d . . . . .
O6 O 0.94349(19) 0.4074(2) 0.79936(12) 0.0733(7) Uani 1 1 d . . . . .
H6 H 0.9155 0.4282 0.8367 0.110 Uiso 1 1 calc R U . . .
O7 O 0.4744(3) 0.2796(2) 0.54169(14) 0.0883(8) Uani 1 1 d . . . . .
O9 O 0.4701(3) 0.4737(2) 0.86419(15) 0.0867(8) Uani 1 1 d . . . . .
C7 C 0.8228(3) 0.65867(19) 0.76494(15) 0.0483(6) Uani 1 1 d . . . . .
C1 C 0.9986(2) 0.4552(2) 0.56763(15) 0.0494(6) Uani 1 1 d . . . . .
C8 C 0.8186(2) 0.34788(19) 0.62014(14) 0.0435(5) Uani 1 1 d . . . . .
C11 C 0.8538(2) 0.3956(2) 0.74784(14) 0.0486(6) Uani 1 1 d . . . . .
H11 H 0.8055 0.4555 0.7473 0.058 Uiso 1 1 calc R U . . .
C5 C 0.9000(2) 0.5712(2) 0.65318(15) 0.0479(6) Uani 1 1 d . . . . .
H5 H 0.8204 0.5466 0.6593 0.057 Uiso 1 1 calc R U . . .
C2 C 0.8898(2) 0.4637(2) 0.52426(14) 0.0484(6) Uani 1 1 d . . . . .
H2 H 0.9073 0.4447 0.4750 0.058 Uiso 1 1 calc R U . . .
C30 C 0.8083(2) 0.3880(2) 0.55584(14) 0.0461(6) Uani 1 1 d . . . . .
H30 H 0.7457 0.3678 0.5280 0.055 Uiso 1 1 calc R U . . .
C17 C 0.5977(2) 0.3622(2) 0.70350(14) 0.0477(6) Uani 1 1 d . . . . .
H17 H 0.6413 0.4207 0.6877 0.057 Uiso 1 1 calc R U . . .
C9 C 0.9102(2) 0.3822(2) 0.67377(14) 0.0457(6) Uani 1 1 d . . . . .
H9 H 0.9669 0.3283 0.6782 0.055 Uiso 1 1 calc R U . . .
C10 C 0.9788(2) 0.4757(2) 0.64688(15) 0.0482(6) Uani 1 1 d . . . . .
C20 C 0.5271(3) 0.3915(2) 0.76681(15) 0.0515(6) Uani 1 1 d . . . . .
C14 C 0.7455(3) 0.2595(2) 0.64359(15) 0.0518(7) Uani 1 1 d . . . . .
H14 H 0.7993 0.2040 0.6505 0.062 Uiso 1 1 calc R U . . .
C4 C 0.8971(3) 0.6355(2) 0.58451(17) 0.0551(7) Uani 1 1 d . . . . .
C6 C 0.9267(3) 0.6318(3) 0.72133(17) 0.0587(7) Uani 1 1 d . . . . .
H6A H 0.9797 0.5938 0.7509 0.070 Uiso 1 1 calc R U . . .
H6B H 0.9664 0.6922 0.7076 0.070 Uiso 1 1 calc R U . . .
C3 C 0.8434(2) 0.5716(2) 0.52475(16) 0.0517(6) Uani 1 1 d . . . . .
H3 H 0.8598 0.6025 0.4785 0.062 Uiso 1 1 calc R U . . .
C16 C 0.5438(3) 0.2832(2) 0.58958(16) 0.0609(8) Uani 1 1 d . . . . .
C19 C 1.0986(2) 0.4842(3) 0.68307(19) 0.0624(8) Uani 1 1 d . . . . .
H19A H 1.1466 0.4294 0.6687 0.094 Uiso 1 1 calc R U . . .
H19B H 1.0890 0.4831 0.7339 0.094 Uiso 1 1 calc R U . . .
H19C H 1.1350 0.5452 0.6691 0.094 Uiso 1 1 calc R U . . .
C13 C 0.6855(3) 0.2780(2) 0.71626(15) 0.0495(6) Uani 1 1 d . . . . .
C12 C 0.7789(3) 0.3080(2) 0.76961(15) 0.0514(6) Uani 1 1 d . . . . .
H12A H 0.7414 0.3237 0.8146 0.062 Uiso 1 1 calc R U . . .
H12B H 0.8294 0.2515 0.7778 0.062 Uiso 1 1 calc R U . . .
C15 C 0.6547(3) 0.2252(2) 0.59017(17) 0.0620(8) Uani 1 1 d . . . . .
H15A H 0.6886 0.2280 0.5428 0.074 Uiso 1 1 calc R U . . .
H15B H 0.6362 0.1564 0.6001 0.074 Uiso 1 1 calc R U . . .
C29 C 0.8208(4) 0.7283(3) 0.5954(2) 0.0764(10) Uani 1 1 d . . . . .
H29A H 0.7471 0.7091 0.6152 0.115 Uiso 1 1 calc R U . . .
H29B H 0.8086 0.7605 0.5504 0.115 Uiso 1 1 calc R U . . .
H29C H 0.8591 0.7731 0.6275 0.115 Uiso 1 1 calc R U . . .
C18 C 0.6249(4) 0.1840(2) 0.74354(19) 0.0726(10) Uani 1 1 d . . . . .
H18A H 0.6061 0.1918 0.7931 0.109 Uiso 1 1 calc R U . . .
H18B H 0.6758 0.1282 0.7377 0.109 Uiso 1 1 calc R U . . .
H18C H 0.5547 0.1732 0.7168 0.109 Uiso 1 1 calc R U . . .
C21 C 0.5498(3) 0.4668(3) 0.8123(2) 0.0744(10) Uani 1 1 d . . . . .
H21 H 0.6134 0.5090 0.8081 0.089 Uiso 1 1 calc R U . . .
C28 C 1.0183(3) 0.6712(3) 0.5602(2) 0.0713(9) Uani 1 1 d . . . . .
H28A H 1.0517 0.7126 0.5965 0.107 Uiso 1 1 calc R U . . .
H28B H 1.0109 0.7084 0.5167 0.107 Uiso 1 1 calc R U . . .
H28C H 1.0677 0.6150 0.5522 0.107 Uiso 1 1 calc R U . . .
C23 C 0.3932(4) 0.3988(3) 0.8516(2) 0.0958(15) Uani 1 1 d . . . . .
H23 H 0.3265 0.3862 0.8781 0.115 Uiso 1 1 calc R U . . .
C24 C 0.7642(4) 0.7321(3) 0.8733(2) 0.0857(12) Uani 1 1 d . . . . .
H01A H 0.7093 0.7758 0.8510 0.129 Uiso 1 1 calc R U . . .
H01B H 0.7973 0.7640 0.9143 0.129 Uiso 1 1 calc R U . . .
H01C H 0.7252 0.6725 0.8879 0.129 Uiso 1 1 calc R U . . .
C22 C 0.4280(4) 0.3466(4) 0.7958(3) 0.1023(17) Uani 1 1 d . . . . .
H22 H 0.3924 0.2895 0.7786 0.123 Uiso 1 1 calc R U . . .
C1' C 0.6506(3) 0.5460(2) 0.48132(15) 0.0543(7) Uani 1 1 d . . . . .
C2' C 0.5267(3) 0.5355(3) 0.50040(18) 0.0667(9) Uani 0.571(7) 1 d D . P A 2
C4' C 0.4460(8) 0.4935(10) 0.4460(7) 0.090(3) Uani 0.571(7) 1 d D . P A 2
H4'1 H 0.4903 0.4675 0.4068 0.135 Uiso 0.571(7) 1 calc R U P A 2
H4'2 H 0.3950 0.5446 0.4291 0.135 Uiso 0.571(7) 1 calc R U P A 2
H4'3 H 0.4009 0.4413 0.4671 0.135 Uiso 0.571(7) 1 calc R U P A 2
C3' C 0.4849(8) 0.5774(9) 0.5632(5) 0.104(4) Uani 0.571(7) 1 d D . P A 2
H3' H 0.5280 0.6230 0.5894 0.124 Uiso 0.571(7) 1 calc R U P A 2
C5' C 0.3616(6) 0.5432(8) 0.5866(5) 0.102(2) Uani 0.571(7) 1 d D . P A 2
H5'1 H 0.3406 0.5759 0.6302 0.153 Uiso 0.571(7) 1 calc R U P A 2
H5'2 H 0.3617 0.4728 0.5938 0.153 Uiso 0.571(7) 1 calc R U P A 2
H5'3 H 0.3063 0.5599 0.5501 0.153 Uiso 0.571(7) 1 calc R U P A 2
C2A C 0.5267(3) 0.5355(3) 0.50040(18) 0.0667(9) Uani 0.429(7) 1 d D . P A 1
C5A C 0.3391(7) 0.4799(11) 0.4727(7) 0.102(2) Uani 0.429(7) 1 d D . P A 1
H5A1 H 0.2956 0.4401 0.4397 0.153 Uiso 0.429(7) 1 calc R U P A 1
H5A2 H 0.3105 0.5467 0.4716 0.153 Uiso 0.429(7) 1 calc R U P A 1
H5A3 H 0.3303 0.4534 0.5200 0.153 Uiso 0.429(7) 1 calc R U P A 1
C3A C 0.4639(10) 0.4789(16) 0.4525(9) 0.104(4) Uani 0.429(7) 1 d D . P A 1
H3A H 0.4951 0.4453 0.4136 0.124 Uiso 0.429(7) 1 calc R U P A 1
C4A C 0.4961(13) 0.5530(12) 0.5745(6) 0.090(3) Uani 0.429(7) 1 d D . P A 1
H4A1 H 0.5535 0.5950 0.5961 0.135 Uiso 0.429(7) 1 calc R U P A 1
H4A2 H 0.4931 0.4909 0.5995 0.135 Uiso 0.429(7) 1 calc R U P A 1
H4A3 H 0.4213 0.5846 0.5768 0.135 Uiso 0.429(7) 1 calc R U P A 1

loop_
_atom_site_aniso_label
_atom_site_aniso_U_11
_atom_site_aniso_U_22
_atom_site_aniso_U_33
_atom_site_aniso_U_23
_atom_site_aniso_U_13
_atom_site_aniso_U_12
O4 0.0506(10) 0.0695(12) 0.0446(10) 0.0022(9) 0.0071(9) 0.0040(9)
O2 0.0505(11) 0.0657(12) 0.0670(13) -0.0166(10) 0.0090(10) -0.0003(9)
O8 0.0550(11) 0.0829(14) 0.0470(11) -0.0055(10) -0.0072(9) -0.0120(11)
O3 0.0781(14) 0.0759(14) 0.0500(12) -0.0217(11) 0.0132(11) -0.0185(12)
O1 0.0479(10) 0.0820(14) 0.0634(13) -0.0171(11) 0.0173(10) 0.0036(10)
O5 0.0600(12) 0.1110(18) 0.0407(11) 0.0070(11) 0.0026(10) 0.0008(13)
O6 0.0528(12) 0.123(2) 0.0445(11) -0.0133(13) -0.0026(9) -0.0067(13)
O7 0.0963(18) 0.112(2) 0.0566(14) -0.0087(14) -0.0243(14) -0.0201(17)
O9 0.0848(17) 0.0955(18) 0.0800(17) -0.0252(15) 0.0046(14) 0.0056(16)
C7 0.0608(16) 0.0400(12) 0.0441(14) -0.0066(11) 0.0059(12) -0.0037(11)
C1 0.0474(14) 0.0512(14) 0.0497(15) -0.0093(12) 0.0108(12) -0.0045(12)
C8 0.0475(13) 0.0449(12) 0.0379(13) -0.0102(10) 0.0028(11) 0.0035(10)
C11 0.0450(13) 0.0629(15) 0.0380(13) -0.0082(12) -0.0028(11) 0.0035(11)
C5 0.0419(12) 0.0544(14) 0.0473(14) -0.0123(12) 0.0076(11) -0.0045(11)
C2 0.0509(14) 0.0566(14) 0.0376(13) -0.0070(12) 0.0083(11) -0.0030(12)
C30 0.0490(13) 0.0518(13) 0.0376(13) -0.0081(11) 0.0007(11) -0.0029(11)
C17 0.0493(14) 0.0518(14) 0.0421(14) 0.0017(11) -0.0028(11) -0.0121(12)
C9 0.0435(12) 0.0523(13) 0.0414(14) -0.0071(11) 0.0012(11) 0.0080(11)
C10 0.0394(12) 0.0590(15) 0.0461(14) -0.0121(12) 0.0026(11) 0.0004(11)
C20 0.0517(14) 0.0560(14) 0.0470(15) -0.0004(12) -0.0001(12) -0.0084(12)
C14 0.0676(17) 0.0419(13) 0.0460(15) -0.0048(11) 0.0004(13) 0.0000(12)
C4 0.0572(15) 0.0506(15) 0.0574(17) -0.0058(12) 0.0104(13) -0.0060(13)
C6 0.0494(15) 0.0681(18) 0.0584(17) -0.0226(14) 0.0018(13) -0.0057(13)
C3 0.0515(14) 0.0573(15) 0.0463(15) 0.0024(12) 0.0105(12) -0.0009(12)
C16 0.0724(19) 0.0654(18) 0.0449(16) -0.0005(13) -0.0042(14) -0.0252(16)
C19 0.0407(14) 0.082(2) 0.0646(18) -0.0164(16) 0.0012(14) 0.0021(14)
C13 0.0602(16) 0.0443(13) 0.0441(14) 0.0032(11) 0.0009(12) -0.0047(12)
C12 0.0581(15) 0.0562(15) 0.0400(14) 0.0020(12) -0.0012(12) 0.0093(13)
C15 0.086(2) 0.0493(14) 0.0507(16) -0.0089(13) 0.0021(16) -0.0198(15)
C29 0.093(3) 0.0532(17) 0.083(2) -0.0025(16) 0.014(2) 0.0078(17)
C18 0.103(3) 0.0538(16) 0.061(2) 0.0116(15) 0.0037(19) -0.0161(17)
C21 0.0497(16) 0.073(2) 0.100(3) -0.035(2) 0.0095(17) -0.0038(15)
C28 0.073(2) 0.0656(19) 0.076(2) -0.0047(17) 0.0173(18) -0.0191(17)
C23 0.105(3) 0.099(3) 0.083(3) -0.024(2) 0.052(3) -0.035(3)
C24 0.112(3) 0.087(2) 0.057(2) -0.0263(19) 0.034(2) -0.017(2)
C22 0.094(3) 0.114(3) 0.099(3) -0.042(3) 0.040(3) -0.054(3)
C1' 0.0562(15) 0.0630(16) 0.0439(15) 0.0131(13) 0.0026(12) 0.0069(13)
C2' 0.0529(16) 0.088(2) 0.0591(18) 0.0220(17) 0.0073(15) 0.0127(16)
C4' 0.067(5) 0.089(4) 0.114(7) 0.041(5) 0.014(4) 0.014(4)
C3' 0.061(4) 0.158(11) 0.092(5) 0.067(6) 0.029(4) 0.044(5)
C5' 0.055(3) 0.139(6) 0.112(5) -0.023(4) 0.015(3) -0.022(3)
C2A 0.0529(16) 0.088(2) 0.0591(18) 0.0220(17) 0.0073(15) 0.0127(16)
C5A 0.055(3) 0.139(6) 0.112(5) -0.023(4) 0.015(3) -0.022(3)
C3A 0.061(4) 0.158(11) 0.092(5) 0.067(6) 0.029(4) 0.044(5)
C4A 0.067(5) 0.089(4) 0.114(7) 0.041(5) 0.014(4) 0.014(4)

loop_
_atom_type_symbol
_atom_type_description
_atom_type_scat_dispersion_real
_atom_type_scat_dispersion_imag
_atom_type_scat_source
C C 0.0181 0.0091 'International Tables Vol C Tables 4.2.6.8 and 6.1.1.4'
H H 0.0000 0.0000 'International Tables Vol C Tables 4.2.6.8 and 6.1.1.4'
O O 0.0492 0.0322 'International Tables Vol C Tables 4.2.6.8 and 6.1.1.4'

loop_
_geom_angle_atom_site_label_1
_geom_angle_atom_site_label_2
_geom_angle_atom_site_label_3
_geom_angle
C1' O4 C3 117.6(2)
C16 O8 C17 122.5(2)
C7 O3 C24 115.8(3)
C11 O6 H6 109.5
C21 O9 C23 105.4(3)
O2 C7 O3 123.0(3)
O2 C7 C6 127.2(3)
O3 C7 C6 109.8(2)
O1 C1 C2 123.0(2)
O1 C1 C10 123.8(3)
C2 C1 C10 113.0(2)
C30 C8 C14 122.2(2)
C30 C8 C9 122.4(2)
C14 C8 C9 115.3(2)
O6 C11 C12 108.4(2)
O6 C11 C9 108.6(2)
C12 C11 C9 112.9(2)
O6 C11 H11 108.9
C12 C11 H11 108.9
C9 C11 H11 108.9
C6 C5 C4 113.2(2)
C6 C5 C10 112.3(2)
C4 C5 C10 114.0(2)
C6 C5 H5 105.5
C4 C5 H5 105.5
C10 C5 H5 105.5
C1 C2 C30 104.7(2)
C1 C2 C3 110.8(2)
C30 C2 C3 114.9(2)
C1 C2 H2 108.7
C30 C2 H2 108.7
C3 C2 H2 108.7
C8 C30 C2 125.4(3)
C8 C30 H30 117.3
C2 C30 H30 117.3
O8 C17 C20 105.9(2)
O8 C17 C13 111.8(2)
C20 C17 C13 115.4(2)
O8 C17 H17 107.8
C20 C17 H17 107.8
C13 C17 H17 107.8
C8 C9 C11 109.7(2)
C8 C9 C10 112.2(2)
C11 C9 C10 113.9(2)
C8 C9 H9 106.8
C11 C9 H9 106.8
C10 C9 H9 106.8
C1 C10 C19 108.0(2)
C1 C10 C9 104.0(2)
C19 C10 C9 111.5(2)
C1 C10 C5 107.8(2)
C19 C10 C5 114.8(2)
C9 C10 C5 110.1(2)
C21 C20 C22 103.7(3)
C21 C20 C17 126.6(3)
C22 C20 C17 129.6(3)
C15 C14 C8 115.3(2)
C15 C14 C13 108.9(3)
C8 C14 C13 111.9(2)
C15 C14 H14 106.7
C8 C14 H14 106.7
C13 C14 H14 106.7
C29 C4 C3 108.9(3)
C29 C4 C28 107.4(3)
C3 C4 C28 108.7(3)
C29 C4 C5 110.9(3)
C3 C4 C5 107.4(2)
C28 C4 C5 113.6(3)
C7 C6 C5 115.0(2)
C7 C6 H6A 108.5
C5 C6 H6A 108.5
C7 C6 H6B 108.5
C5 C6 H6B 108.5
H6A C6 H6B 107.5
O4 C3 C4 107.0(2)
O4 C3 C2 109.2(2)
C4 C3 C2 113.1(2)
O4 C3 H3 109.1
C4 C3 H3 109.1
C2 C3 H3 109.1
O7 C16 O8 117.2(3)
O7 C16 C15 123.3(3)
O8 C16 C15 119.3(3)
C10 C19 H19A 109.5
C10 C19 H19B 109.5
H19A C19 H19B 109.5
C10 C19 H19C 109.5
H19A C19 H19C 109.5
H19B C19 H19C 109.5
C12 C13 C18 108.7(2)
C12 C13 C17 111.6(2)
C18 C13 C17 111.4(3)
C12 C13 C14 107.9(2)
C18 C13 C14 111.2(2)
C17 C13 C14 105.9(2)
C11 C12 C13 115.5(2)
C11 C12 H12A 108.4
C13 C12 H12A 108.4
C11 C12 H12B 108.4
C13 C12 H12B 108.4
H12A C12 H12B 107.5
C16 C15 C14 115.5(2)
C16 C15 H15A 108.4
C14 C15 H15A 108.4
C16 C15 H15B 108.4
C14 C15 H15B 108.4
H15A C15 H15B 107.5
C4 C29 H29A 109.5
C4 C29 H29B 109.5
H29A C29 H29B 109.5
C4 C29 H29C 109.5
H29A C29 H29C 109.5
H29B C29 H29C 109.5
C13 C18 H18A 109.5
C13 C18 H18B 109.5
H18A C18 H18B 109.5
C13 C18 H18C 109.5
H18A C18 H18C 109.5
H18B C18 H18C 109.5
O9 C21 C20 112.2(3)
O9 C21 H21 123.9
C20 C21 H21 123.9
C4 C28 H28A 109.5
C4 C28 H28B 109.5
H28A C28 H28B 109.5
C4 C28 H28C 109.5
H28A C28 H28C 109.5
H28B C28 H28C 109.5
C22 C23 O9 109.7(3)
C22 C23 H23 125.2
O9 C23 H23 125.2
O3 C24 H01A 109.5
O3 C24 H01B 109.5
H01A C24 H01B 109.5
O3 C24 H01C 109.5
H01A C24 H01C 109.5
H01B C24 H01C 109.5
C23 C22 C20 108.8(4)
C23 C22 H22 125.6
C20 C22 H22 125.6
O5 C1' O4 122.6(3)
O5 C1' C2' 123.9(3)
O4 C1' C2' 113.5(3)
C3' C2' C1' 119.9(5)
C3' C2' C4' 121.2(7)
C1' C2' C4' 118.1(5)
C2' C4' H4'1 109.5
C2' C4' H4'2 109.5
H4'1 C4' H4'2 109.5
C2' C4' H4'3 109.5
H4'1 C4' H4'3 109.5
H4'2 C4' H4'3 109.5
C2' C3' C5' 115.6(9)
C2' C3' H3' 122.2
C5' C3' H3' 122.2
C3' C5' H5'1 109.5
C3' C5' H5'2 109.5
H5'1 C5' H5'2 109.5
C3' C5' H5'3 109.5
H5'1 C5' H5'3 109.5
H5'2 C5' H5'3 109.5
C3A C5A H5A1 109.5
C3A C5A H5A2 109.5
H5A1 C5A H5A2 109.5
C3A C5A H5A3 109.5
H5A1 C5A H5A3 109.5
H5A2 C5A H5A3 109.5
C5A C3A H3A 125.2
H4A1 C4A H4A2 109.5
H4A1 C4A H4A3 109.5
H4A2 C4A H4A3 109.5

loop_
_geom_bond_atom_site_label_1
_geom_bond_atom_site_label_2
_geom_bond_distance
O4 C1' 1.334(4)
O4 C3 1.455(3)
O2 C7 1.203(3)
O8 C16 1.354(4)
O8 C17 1.458(3)
O3 C7 1.329(3)
O3 C24 1.453(4)
O1 C1 1.212(3)
O5 C1' 1.212(4)
O6 C11 1.422(3)
O6 H6 0.8200
O7 C16 1.202(4)
O9 C21 1.338(4)
O9 C23 1.363(5)
C7 C6 1.492(4)
C1 C2 1.496(4)
C1 C10 1.528(4)
C8 C30 1.327(4)
C8 C14 1.523(4)
C8 C9 1.528(4)
C11 C12 1.517(4)
C11 C9 1.543(4)
C11 H11 0.9800
C5 C6 1.547(4)
C5 C4 1.553(4)
C5 C10 1.580(4)
C5 H5 0.9800
C2 C30 1.506(4)
C2 C3 1.551(4)
C2 H2 0.9800
C30 H30 0.9300
C17 C20 1.491(4)
C17 C13 1.539(4)
C17 H17 0.9800
C9 C10 1.571(4)
C9 H9 0.9800
C10 C19 1.539(4)
C20 C21 1.353(4)
C20 C22 1.400(5)
C14 C15 1.518(4)
C14 C13 1.547(4)
C14 H14 0.9800
C4 C29 1.542(4)
C4 C3 1.542(4)
C4 C28 1.543(4)
C6 H6A 0.9700
C6 H6B 0.9700
C3 H3 0.9800
C16 C15 1.496(5)
C19 H19A 0.9600
C19 H19B 0.9600
C19 H19C 0.9600
C13 C12 1.522(4)
C13 C18 1.535(4)
C12 H12A 0.9700
C12 H12B 0.9700
C15 H15A 0.9700
C15 H15B 0.9700
C29 H29A 0.9600
C29 H29B 0.9600
C29 H29C 0.9600
C18 H18A 0.9600
C18 H18B 0.9600
C18 H18C 0.9600
C21 H21 0.9300
C28 H28A 0.9600
C28 H28B 0.9600
C28 H28C 0.9600
C23 C22 1.322(6)
C23 H23 0.9300
C24 H01A 0.9600
C24 H01B 0.9600
C24 H01C 0.9600
C22 H22 0.9300
C1' C2' 1.475(4)
C2' C3' 1.392(9)
C2' C4' 1.490(10)
C4' H4'1 0.9600
C4' H4'2 0.9600
C4' H4'3 0.9600
C3' C5' 1.553(10)
C3' H3' 0.9300
C5' H5'1 0.9600
C5' H5'2 0.9600
C5' H5'3 0.9600
C5A C3A 1.483(11)
C5A H5A1 0.9600
C5A H5A2 0.9600
C5A H5A3 0.9600
C3A H3A 0.9300
C4A H4A1 0.9600
C4A H4A2 0.9600
C4A H4A3 0.9600

loop_
_geom_hbond_atom_site_label_D
_geom_hbond_atom_site_label_H
_geom_hbond_atom_site_label_A
_geom_hbond_distance_DH
_geom_hbond_distance_HA
_geom_hbond_distance_DA
_geom_hbond_angle_DHA
_geom_hbond_site_symmetry_A
O6 H6 O5 0.82 2.07 2.879(3) 167.5 2_665

loop_
_geom_torsion_atom_site_label_1
_geom_torsion_atom_site_label_2
_geom_torsion_atom_site_label_3
_geom_torsion_atom_site_label_4
_geom_torsion
C24 O3 C7 O2 2.6(5)
C24 O3 C7 C6 -175.5(3)
O1 C1 C2 C30 115.7(3)
C10 C1 C2 C30 -59.6(3)
O1 C1 C2 C3 -119.9(3)
C10 C1 C2 C3 64.9(3)
C14 C8 C30 C2 -169.3(2)
C9 C8 C30 C2 6.2(4)
C1 C2 C30 C8 18.9(3)
C3 C2 C30 C8 -102.9(3)
C16 O8 C17 C20 -162.1(3)
C16 O8 C17 C13 -35.6(3)
C30 C8 C9 C11 133.9(3)
C14 C8 C9 C11 -50.3(3)
C30 C8 C9 C10 6.2(3)
C14 C8 C9 C10 -178.0(2)
O6 C11 C9 C8 168.2(2)
C12 C11 C9 C8 47.9(3)
O6 C11 C9 C10 -65.0(3)
C12 C11 C9 C10 174.7(2)
O1 C1 C10 C19 15.2(4)
C2 C1 C10 C19 -169.5(2)
O1 C1 C10 C9 -103.3(3)
C2 C1 C10 C9 71.9(3)
O1 C1 C10 C5 139.8(3)
C2 C1 C10 C5 -45.0(3)
C8 C9 C10 C1 -40.5(3)
C11 C9 C10 C1 -166.0(2)
C8 C9 C10 C19 -156.6(2)
C11 C9 C10 C19 77.9(3)
C8 C9 C10 C5 74.8(3)
C11 C9 C10 C5 -50.7(3)
C6 C5 C10 C1 -148.7(2)
C4 C5 C10 C1 -18.3(3)
C6 C5 C10 C19 -28.4(3)
C4 C5 C10 C19 102.0(3)
C6 C5 C10 C9 98.5(3)
C4 C5 C10 C9 -131.1(2)
O8 C17 C20 C21 -139.8(3)
C13 C17 C20 C21 95.9(4)
O8 C17 C20 C22 44.2(5)
C13 C17 C20 C22 -80.2(5)
C30 C8 C14 C15 -4.0(4)
C9 C8 C14 C15 -179.8(2)
C30 C8 C14 C13 -129.2(3)
C9 C8 C14 C13 55.0(3)
C6 C5 C4 C29 -48.8(3)
C10 C5 C4 C29 -178.8(3)
C6 C5 C4 C3 -167.6(2)
C10 C5 C4 C3 62.5(3)
C6 C5 C4 C28 72.2(3)
C10 C5 C4 C28 -57.7(3)
O2 C7 C6 C5 0.1(5)
O3 C7 C6 C5 178.1(3)
C4 C5 C6 C7 99.3(3)
C10 C5 C6 C7 -129.9(3)
C1' O4 C3 C4 160.2(2)
C1' O4 C3 C2 -77.1(3)
C29 C4 C3 O4 -42.5(3)
C28 C4 C3 O4 -159.2(3)
C5 C4 C3 O4 77.5(3)
C29 C4 C3 C2 -162.8(3)
C28 C4 C3 C2 80.5(3)
C5 C4 C3 C2 -42.8(3)
C1 C2 C3 O4 -135.3(2)
C30 C2 C3 O4 -16.8(3)
C1 C2 C3 C4 -16.2(3)
C30 C2 C3 C4 102.2(3)
C17 O8 C16 O7 -168.8(3)
C17 O8 C16 C15 16.0(4)
O8 C17 C13 C12 174.8(2)
C20 C17 C13 C12 -64.0(3)
O8 C17 C13 C18 -63.5(3)
C20 C17 C13 C18 57.7(3)
O8 C17 C13 C14 57.6(3)
C20 C17 C13 C14 178.8(2)
C15 C14 C13 C12 177.6(2)
C8 C14 C13 C12 -53.7(3)
C15 C14 C13 C18 58.5(3)
C8 C14 C13 C18 -172.9(3)
C15 C14 C13 C17 -62.7(3)
C8 C14 C13 C17 65.9(3)
O6 C11 C12 C13 -174.0(2)
C9 C11 C12 C13 -53.6(3)
C18 C13 C12 C11 175.5(3)
C17 C13 C12 C11 -61.3(3)
C14 C13 C12 C11 54.7(3)
O7 C16 C15 C14 163.9(3)
O8 C16 C15 C14 -21.2(4)
C8 C14 C15 C16 -81.1(3)
C13 C14 C15 C16 45.6(3)
C23 O9 C21 C20 0.4(5)
C22 C20 C21 O9 -2.7(5)
C17 C20 C21 O9 -179.6(3)
C21 O9 C23 C22 2.3(6)
O9 C23 C22 C20 -4.0(7)
C21 C20 C22 C23 4.1(6)
C17 C20 C22 C23 -179.2(4)
C3 O4 C1' O5 -4.5(4)
C3 O4 C1' C2' 173.3(3)
O5 C1' C2' C3' -163.5(6)
O4 C1' C2' C3' 18.7(6)
O5 C1' C2' C4' 7.1(8)
O4 C1' C2' C4' -170.7(7)
C1' C2' C3' C5' -167.2(6)
C4' C2' C3' C5' 22.5(15)
